data_7002663
loop_
_publ_author_name
'Galardon, Erwan'
'Tomas, Alain'
'Roussel, Pascal'
'Artaud, Isabelle'

_publ_section_title
;
 New fluorescent zinc complexes: towards specific sensors for hydrogen
 sulfide in solution
;
_journal_issue 42
_journal_name_full 'Dalton Transactions'
_journal_page_first 9126
_journal_paper_doi 10.1039/b907115f
_journal_year 2009
_chemical_formula_sum 'C40 H35 B N6 O3 Zn'
_chemical_formula_weight 723.92
_chemical_name_systematic
;
?
;
_space_group_IT_number 2
_symmetry_cell_setting triclinic
_symmetry_space_group_name_Hall '-P 1'
_symmetry_space_group_name_H-M 'P -1'
_atom_sites_solution_hydrogens geom
_atom_sites_solution_primary direct
_atom_sites_solution_secondary difmap
_audit_creation_method SHELXL-97
_cell_angle_alpha 81.85(2)
_cell_angle_beta 79.07(2)
_cell_angle_gamma 61.13(2)
_cell_formula_units_Z 2
_cell_length_a 10.902(1)
_cell_length_b 11.137(1)
_cell_length_c 16.913(1)
_cell_measurement_reflns_used 9905
_cell_measurement_temperature 100(2)
_cell_measurement_theta_max 26.8
_cell_measurement_theta_min 2.3
_cell_volume 1762.7(4)
_computing_cell_refinement 'SAINT (Bruker, 2007) '
_computing_data_collection 'APEX2 (Bruker, 2007) '
_computing_data_reduction 'SAINT (Bruker, 2007) '
_computing_molecular_graphics 'ORTEP (III) '
_computing_structure_refinement 'SHELXL-97 (Sheldrick, 1997)'
_computing_structure_solution 'SHELXS-97 (Sheldrick, 1990)'
_diffrn_ambient_temperature 100(2)
_diffrn_measured_fraction_theta_full 0.997
_diffrn_measured_fraction_theta_max 0.997
_diffrn_measurement_device 'Bruker Smart'
_diffrn_measurement_device_type area
_diffrn_measurement_method '\f scans, and \w scans'
_diffrn_radiation_monochromator graphite
_diffrn_radiation_source 'fine-focus sealed tube'
_diffrn_radiation_type MoK\a
_diffrn_radiation_wavelength 0.71069
_diffrn_reflns_av_R_equivalents 0.0397
_diffrn_reflns_av_sigmaI/netI 0.0293
_diffrn_reflns_limit_h_max 13
_diffrn_reflns_limit_h_min -13
_diffrn_reflns_limit_k_max 14
_diffrn_reflns_limit_k_min -14
_diffrn_reflns_limit_l_max 21
_diffrn_reflns_limit_l_min -21
_diffrn_reflns_number 45928
_diffrn_reflns_theta_full 27.19
_diffrn_reflns_theta_max 27.19
_diffrn_reflns_theta_min 2.09
_exptl_absorpt_coefficient_mu 0.745
_exptl_absorpt_correction_T_max 0.742
_exptl_absorpt_correction_T_min 0.641
_exptl_absorpt_correction_type multi-scan
_exptl_absorpt_process_details 'SADABS 2008/1, Siemmens, 2008'
_exptl_crystal_colour colourless
_exptl_crystal_density_diffrn 1.364
_exptl_crystal_density_method 'not measured'
_exptl_crystal_description irregular
_exptl_crystal_F_000 752
_exptl_crystal_size_max .40
_exptl_crystal_size_mid .25
_exptl_crystal_size_min .15
_refine_diff_density_max 0.894
_refine_diff_density_min -0.459
_refine_diff_density_rms 0.057
_refine_ls_extinction_method none
_refine_ls_goodness_of_fit_ref 1.008
_refine_ls_hydrogen_treatment mixed
_refine_ls_matrix_type full
_refine_ls_number_parameters 476
_refine_ls_number_reflns 7841
_refine_ls_number_restraints 4
_refine_ls_restrained_S_all 1.008
_refine_ls_R_factor_all 0.0455
_refine_ls_R_factor_gt 0.0359
_refine_ls_shift/su_max 0.001
_refine_ls_shift/su_mean 0.000
_refine_ls_structure_factor_coef Fsqd
_refine_ls_weighting_details 'calc w=1/[\s^2^(Fo^2^)+(0.0503P)^2^+1.0947P] where P=(Fo^2^+2Fc^2^)/3'
_refine_ls_weighting_scheme calc
_refine_ls_wR_factor_gt 0.0905
_refine_ls_wR_factor_ref 0.0969
_reflns_number_gt 6666
_reflns_number_total 7841
_reflns_threshold_expression >2sigma(I)
_cod_data_source_file b907115f.txt
_cod_data_source_block erw
_cod_original_cell_volume 1762.7(2)
_cod_original_sg_symbol_H-M 'P -1 '
_cod_database_code 7002663

loop_
_symmetry_equiv_pos_as_xyz
'x, y, z'
'-x, -y, -z'

loop_
_atom_site_label
_atom_site_type_symbol
_atom_site_fract_x
_atom_site_fract_y
_atom_site_fract_z
_atom_site_U_iso_or_equiv
_atom_site_adp_type
_atom_site_occupancy
_atom_site_symmetry_multiplicity
_atom_site_calc_flag
_atom_site_refinement_flags
_atom_site_disorder_assembly
_atom_site_disorder_group
Zn1 Zn 0.22814(2) 0.17324(2) 0.251997(12) 0.02023(7) Uani 1 1 d . . .
O1 O 0.27299(14) 0.22992(14) 0.33701(8) 0.0250(3) Uani 1 1 d . . .
O2 O 0.64076(16) 0.29417(16) 0.17172(9) 0.0346(3) Uani 1 1 d . . .
O3 O 0.79984(19) 0.3323(2) 0.08606(12) 0.0576(5) Uani 1 1 d . . .
N1 N 0.19092(16) 0.28602(15) 0.14531(9) 0.0207(3) Uani 1 1 d . . .
N2 N 0.36808(16) -0.00825(16) 0.20059(9) 0.0213(3) Uani 1 1 d . . .
N3 N 0.06829(17) 0.12650(16) 0.25980(9) 0.0227(3) Uani 1 1 d . . .
N4 N 0.16065(16) 0.22506(15) 0.09176(9) 0.0195(3) Uani 1 1 d . . .
N5 N 0.33044(17) -0.01756(15) 0.12973(9) 0.0211(3) Uani 1 1 d . . .
N6 N 0.07237(17) 0.07840(16) 0.18807(9) 0.0220(3) Uani 1 1 d . . .
B1 B 0.1759(2) 0.0793(2) 0.11223(13) 0.0214(4) Uani 1 1 d D . .
H1 H 0.156(2) 0.044(2) 0.0630(12) 0.026 Uiso 1 1 d D . .
C1 C 0.19211(19) 0.39885(18) 0.10610(11) 0.0204(4) Uani 1 1 d . . .
C2 C 0.16339(19) 0.41097(19) 0.02743(11) 0.0211(4) Uani 1 1 d D . .
H2 H 0.159(2) 0.4821(18) -0.0128(11) 0.025 Uiso 1 1 d D . .
C3 C 0.14228(18) 0.30023(19) 0.02083(11) 0.0198(4) Uani 1 1 d . . .
C4 C 0.1000(2) 0.2637(2) -0.04742(11) 0.0242(4) Uani 1 1 d . . .
H4A H 0.1740 0.1738 -0.0656 0.029 Uiso 1 1 calc R . .
H4B H 0.0874 0.3333 -0.0921 0.029 Uiso 1 1 calc R . .
H4C H 0.0110 0.2600 -0.0294 0.029 Uiso 1 1 calc R . .
C5 C 0.2195(2) 0.49271(19) 0.14474(12) 0.0243(4) Uani 1 1 d . . .
C6 C 0.3166(3) 0.5354(2) 0.10447(13) 0.0353(5) Uani 1 1 d . . .
H6 H 0.3619 0.5066 0.0518 0.042 Uiso 1 1 calc R . .
C7 C 0.3477(3) 0.6197(3) 0.14059(16) 0.0458(6) Uani 1 1 d . . .
H7 H 0.4168 0.6456 0.1135 0.055 Uiso 1 1 calc R . .
C8 C 0.2788(3) 0.6660(2) 0.21569(17) 0.0474(7) Uani 1 1 d . . .
H8 H 0.2992 0.7248 0.2401 0.057 Uiso 1 1 calc R . .
C9 C 0.1793(3) 0.6265(3) 0.25559(17) 0.0487(7) Uani 1 1 d . . .
H9 H 0.1309 0.6593 0.3072 0.058 Uiso 1 1 calc R . .
C10 C 0.1501(2) 0.5393(2) 0.22052(14) 0.0348(5) Uani 1 1 d . . .
H10 H 0.0828 0.5116 0.2484 0.042 Uiso 1 1 calc R . .
C11 C 0.5019(2) -0.10670(19) 0.20329(11) 0.0218(4) Uani 1 1 d . . .
C12 C 0.5515(2) -0.17823(19) 0.13262(12) 0.0237(4) Uani 1 1 d D . .
H12 H 0.6419(16) -0.2564(17) 0.1208(13) 0.028 Uiso 1 1 d D . .
C13 C 0.4411(2) -0.11813(19) 0.08711(11) 0.0223(4) Uani 1 1 d . . .
C14 C 0.4357(2) -0.1482(2) 0.00464(12) 0.0278(4) Uani 1 1 d . . .
H14A H 0.3562 -0.1672 0.0067 0.033 Uiso 1 1 calc R . .
H14B H 0.5242 -0.2284 -0.0139 0.033 Uiso 1 1 calc R . .
H14C H 0.4230 -0.0686 -0.0328 0.033 Uiso 1 1 calc R . .
C15 C 0.5709(2) -0.12753(19) 0.27462(11) 0.0223(4) Uani 1 1 d . . .
C16 C 0.4904(2) -0.0953(2) 0.35055(12) 0.0281(4) Uani 1 1 d . . .
H16 H 0.3907 -0.0592 0.3558 0.034 Uiso 1 1 calc R . .
C17 C 0.5535(2) -0.1152(2) 0.41826(13) 0.0331(5) Uani 1 1 d . . .
H17 H 0.4972 -0.0935 0.4696 0.040 Uiso 1 1 calc R . .
C18 C 0.6985(3) -0.1665(2) 0.41149(13) 0.0345(5) Uani 1 1 d . . .
H18 H 0.7417 -0.1788 0.4578 0.041 Uiso 1 1 calc R . .
C19 C 0.7801(2) -0.2000(2) 0.33639(13) 0.0343(5) Uani 1 1 d . . .
H19 H 0.8797 -0.2360 0.3315 0.041 Uiso 1 1 calc R . .
C20 C 0.7173(2) -0.1812(2) 0.26855(12) 0.0284(4) Uani 1 1 d . . .
H20 H 0.7742 -0.2049 0.2176 0.034 Uiso 1 1 calc R . .
C21 C -0.0344(2) 0.1129(2) 0.31197(12) 0.0263(4) Uani 1 1 d . . .
C22 C -0.0962(2) 0.0567(2) 0.27411(13) 0.0302(4) Uani 1 1 d D . .
H22 H -0.176(2) 0.040(2) 0.2983(14) 0.036 Uiso 1 1 d D . .
C23 C -0.0272(2) 0.0363(2) 0.19636(12) 0.0272(4) Uani 1 1 d . . .
C24 C -0.0525(3) -0.0190(3) 0.12921(14) 0.0389(5) Uani 1 1 d . . .
H24A H -0.0748 0.0491 0.0835 0.047 Uiso 1 1 calc R . .
H24B H -0.1320 -0.0389 0.1477 0.047 Uiso 1 1 calc R . .
H24C H 0.0326 -0.1036 0.1124 0.047 Uiso 1 1 calc R . .
C25 C -0.0759(2) 0.1578(3) 0.39496(13) 0.0348(5) Uani 1 1 d . . .
C26 C -0.0139(3) 0.2188(4) 0.42711(17) 0.0684(10) Uani 1 1 d . . .
H26 H 0.0630 0.2291 0.3959 0.082 Uiso 1 1 calc R . .
C27 C -0.0623(3) 0.2652(5) 0.50441(18) 0.0883(14) Uani 1 1 d . . .
H27 H -0.0147 0.3017 0.5270 0.106 Uiso 1 1 calc R . .
C28 C -0.1784(4) 0.2587(5) 0.54846(17) 0.0905(14) Uani 1 1 d . . .
H28 H -0.2108 0.2903 0.6015 0.109 Uiso 1 1 calc R . .
C29 C -0.2468(4) 0.2076(4) 0.51649(17) 0.0676(9) Uani 1 1 d . . .
H29 H -0.3303 0.2078 0.5458 0.081 Uiso 1 1 calc R . .
C30 C -0.1951(3) 0.1547(3) 0.44084(15) 0.0551(7) Uani 1 1 d . . .
H30 H -0.2417 0.1155 0.4198 0.066 Uiso 1 1 calc R . .
C31 C 0.3706(2) 0.27120(19) 0.32629(11) 0.0227(4) Uani 1 1 d . . .
C32 C 0.3778(2) 0.3392(2) 0.38873(13) 0.0298(4) Uani 1 1 d . . .
H32 H 0.3170 0.3489 0.4384 0.036 Uiso 1 1 calc R . .
C33 C 0.4717(2) 0.3911(2) 0.37819(14) 0.0339(5) Uani 1 1 d . . .
H33 H 0.4750 0.4357 0.4211 0.041 Uiso 1 1 calc R . .
C34 C 0.5631(2) 0.3801(2) 0.30565(14) 0.0320(5) Uani 1 1 d . . .
C35 C 0.5569(2) 0.3097(2) 0.24560(12) 0.0276(4) Uani 1 1 d . . .
C36 C 0.4656(2) 0.25406(19) 0.25532(11) 0.0234(4) Uani 1 1 d . . .
H36 H 0.4673 0.2040 0.2137 0.028 Uiso 1 1 calc R . .
C37 C 0.7331(3) 0.3499(3) 0.15324(16) 0.0440(6) Uani 1 1 d . . .
C38 C 0.7390(3) 0.4222(3) 0.21514(18) 0.0502(7) Uani 1 1 d . . .
H38 H 0.8020 0.4607 0.2040 0.060 Uiso 1 1 calc R . .
C39 C 0.6594(3) 0.4381(2) 0.28833(17) 0.0441(6) Uani 1 1 d . . .
C40 C 0.6675(4) 0.5153(3) 0.3517(2) 0.0607(8) Uani 1 1 d . . .
H40A H 0.7396 0.5450 0.3316 0.073 Uiso 1 1 calc R . .
H40B H 0.6928 0.4552 0.4007 0.073 Uiso 1 1 calc R . .
H40C H 0.5755 0.5959 0.3641 0.073 Uiso 1 1 calc R . .

loop_
_atom_site_aniso_label
_atom_site_aniso_U_11
_atom_site_aniso_U_22
_atom_site_aniso_U_33
_atom_site_aniso_U_23
_atom_site_aniso_U_13
_atom_site_aniso_U_12
Zn1 0.02228(12) 0.02326(12) 0.01866(11) -0.00448(8) -0.00237(8) -0.01276(9)
O1 0.0268(7) 0.0343(7) 0.0206(6) -0.0058(5) -0.0015(5) -0.0191(6)
O2 0.0281(8) 0.0434(9) 0.0346(8) 0.0109(7) -0.0061(6) -0.0214(7)
O3 0.0391(10) 0.0704(13) 0.0579(12) 0.0303(10) -0.0047(9) -0.0311(10)
N1 0.0249(8) 0.0217(8) 0.0199(7) -0.0051(6) -0.0043(6) -0.0129(6)
N2 0.0227(8) 0.0237(8) 0.0206(8) -0.0045(6) -0.0018(6) -0.0130(7)
N3 0.0218(8) 0.0286(8) 0.0194(8) -0.0046(6) -0.0015(6) -0.0128(7)
N4 0.0205(8) 0.0218(8) 0.0195(7) -0.0065(6) -0.0023(6) -0.0112(6)
N5 0.0251(8) 0.0213(8) 0.0207(8) -0.0048(6) -0.0015(6) -0.0137(7)
N6 0.0230(8) 0.0254(8) 0.0229(8) -0.0059(6) -0.0020(6) -0.0148(7)
B1 0.0237(10) 0.0229(10) 0.0214(10) -0.0055(8) -0.0016(8) -0.0134(9)
C1 0.0204(9) 0.0190(8) 0.0225(9) -0.0042(7) -0.0027(7) -0.0091(7)
C2 0.0204(9) 0.0221(9) 0.0211(9) -0.0028(7) -0.0028(7) -0.0101(7)
C3 0.0166(8) 0.0240(9) 0.0182(8) -0.0059(7) 0.0004(7) -0.0088(7)
C4 0.0250(10) 0.0295(10) 0.0210(9) -0.0074(7) -0.0025(7) -0.0138(8)
C5 0.0301(10) 0.0181(9) 0.0270(10) 0.0001(7) -0.0137(8) -0.0100(8)
C6 0.0586(15) 0.0360(12) 0.0275(11) 0.0062(9) -0.0150(10) -0.0338(11)
C7 0.0748(18) 0.0412(13) 0.0469(14) 0.0149(11) -0.0305(13) -0.0441(14)
C8 0.0639(17) 0.0285(12) 0.0622(17) -0.0067(11) -0.0359(14) -0.0209(12)
C9 0.0377(13) 0.0477(14) 0.0601(16) -0.0323(13) -0.0147(12) -0.0093(11)
C10 0.0269(11) 0.0364(12) 0.0415(12) -0.0187(10) -0.0070(9) -0.0102(9)
C11 0.0241(9) 0.0219(9) 0.0231(9) -0.0019(7) 0.0011(7) -0.0150(8)
C12 0.0229(9) 0.0213(9) 0.0258(10) -0.0027(7) 0.0018(8) -0.0111(8)
C13 0.0255(9) 0.0216(9) 0.0233(9) -0.0035(7) 0.0022(7) -0.0152(8)
C14 0.0308(10) 0.0284(10) 0.0230(10) -0.0068(8) 0.0007(8) -0.0131(9)
C15 0.0252(9) 0.0203(9) 0.0239(9) 0.0011(7) -0.0026(7) -0.0136(8)
C16 0.0271(10) 0.0294(10) 0.0257(10) -0.0008(8) -0.0014(8) -0.0126(8)
C17 0.0419(12) 0.0340(11) 0.0238(10) -0.0031(8) -0.0020(9) -0.0186(10)
C18 0.0451(13) 0.0395(12) 0.0296(11) 0.0027(9) -0.0124(10) -0.0270(11)
C19 0.0298(11) 0.0436(12) 0.0362(12) 0.0020(10) -0.0074(9) -0.0226(10)
C20 0.0286(10) 0.0330(11) 0.0266(10) -0.0006(8) 0.0001(8) -0.0185(9)
C21 0.0219(9) 0.0310(10) 0.0251(10) -0.0004(8) -0.0021(8) -0.0124(8)
C22 0.0263(10) 0.0381(11) 0.0318(11) -0.0015(9) -0.0012(8) -0.0206(9)
C23 0.0270(10) 0.0287(10) 0.0318(10) -0.0037(8) -0.0027(8) -0.0177(9)
C24 0.0421(13) 0.0542(14) 0.0397(12) -0.0154(11) 0.0022(10) -0.0371(12)
C25 0.0263(11) 0.0541(14) 0.0231(10) -0.0036(9) -0.0014(8) -0.0185(10)
C26 0.0394(15) 0.144(3) 0.0398(14) -0.0446(18) 0.0157(12) -0.0545(19)
C27 0.0500(18) 0.195(4) 0.0468(17) -0.058(2) 0.0116(14) -0.072(2)
C28 0.064(2) 0.201(5) 0.0274(14) -0.037(2) 0.0119(13) -0.077(3)
C29 0.065(2) 0.109(3) 0.0375(15) -0.0078(16) 0.0119(14) -0.053(2)
C30 0.0670(19) 0.086(2) 0.0329(13) -0.0072(13) 0.0081(12) -0.0560(17)
C31 0.0253(9) 0.0226(9) 0.0226(9) -0.0007(7) -0.0079(7) -0.0115(8)
C32 0.0350(11) 0.0317(11) 0.0268(10) -0.0045(8) -0.0090(8) -0.0165(9)
C33 0.0434(13) 0.0297(11) 0.0370(12) -0.0021(9) -0.0196(10) -0.0189(10)
C34 0.0349(11) 0.0272(10) 0.0427(12) 0.0089(9) -0.0196(10) -0.0194(9)
C35 0.0265(10) 0.0262(10) 0.0300(10) 0.0085(8) -0.0109(8) -0.0125(8)
C36 0.0247(9) 0.0258(9) 0.0227(9) -0.0005(7) -0.0063(7) -0.0136(8)
C37 0.0320(12) 0.0463(14) 0.0543(15) 0.0271(12) -0.0143(11) -0.0238(11)
C38 0.0463(15) 0.0486(15) 0.0713(18) 0.0323(14) -0.0285(14) -0.0368(13)
C39 0.0487(14) 0.0322(12) 0.0661(17) 0.0210(11) -0.0337(13) -0.0277(11)
C40 0.078(2) 0.0446(15) 0.090(2) 0.0146(15) -0.0434(18) -0.0463(15)

loop_
_atom_type_symbol
_atom_type_description
_atom_type_scat_dispersion_real
_atom_type_scat_dispersion_imag
_atom_type_scat_source
Zn Zn 0.2839 1.4301 'International Tables Vol C Tables 4.2.6.8 and 6.1.1.4'
B B 0.0013 0.0007 'International Tables Vol C Tables 4.2.6.8 and 6.1.1.4'
O O 0.0106 0.0060 'International Tables Vol C Tables 4.2.6.8 and 6.1.1.4'
N N 0.0061 0.0033 'International Tables Vol C Tables 4.2.6.8 and 6.1.1.4'
C C 0.0033 0.0016 'International Tables Vol C Tables 4.2.6.8 and 6.1.1.4'
H H 0.0000 0.0000 'International Tables Vol C Tables 4.2.6.8 and 6.1.1.4'

loop_
_geom_angle_atom_site_label_1
_geom_angle_atom_site_label_2
_geom_angle_atom_site_label_3
_geom_angle
_geom_angle_site_symmetry_1
_geom_angle_site_symmetry_3
_geom_angle_publ_flag
O1 Zn1 N3 125.42(6) . . ?
O1 Zn1 N1 121.74(6) . . ?
N3 Zn1 N1 95.53(6) . . ?
O1 Zn1 N2 120.44(6) . . ?
N3 Zn1 N2 90.72(6) . . ?
N1 Zn1 N2 94.97(6) . . ?
C31 O1 Zn1 122.44(12) . . ?
C35 O2 C37 121.42(19) . . ?
C1 N1 N4 106.36(14) . . ?
C1 N1 Zn1 141.65(13) . . ?
N4 N1 Zn1 111.88(11) . . ?
C11 N2 N5 107.25(15) . . ?
C11 N2 Zn1 138.82(13) . . ?
N5 N2 Zn1 111.48(11) . . ?
C21 N3 N6 106.58(15) . . ?
C21 N3 Zn1 142.85(14) . . ?
N6 N3 Zn1 110.17(11) . . ?
C3 N4 N1 109.94(14) . . ?
C3 N4 B1 129.17(15) . . ?
N1 N4 B1 119.99(15) . . ?
C13 N5 N2 109.87(15) . . ?
C13 N5 B1 131.25(16) . . ?
N2 N5 B1 118.86(14) . . ?
C23 N6 N3 109.54(15) . . ?
C23 N6 B1 128.21(16) . . ?
N3 N6 B1 122.23(14) . . ?
N6 B1 N4 110.33(15) . . ?
N6 B1 N5 108.95(15) . . ?
N4 B1 N5 107.56(15) . . ?
N6 B1 H1 109.6(12) . . ?
N4 B1 H1 110.7(12) . . ?
N5 B1 H1 109.7(12) . . ?
N1 C1 C2 110.16(16) . . ?
N1 C1 C5 122.21(16) . . ?
C2 C1 C5 127.63(17) . . ?
C3 C2 C1 105.65(16) . . ?
C3 C2 H2 128.0(13) . . ?
C1 C2 H2 126.3(13) . . ?
N4 C3 C2 107.88(16) . . ?
N4 C3 C4 122.09(16) . . ?
C2 C3 C4 129.98(17) . . ?
C3 C4 H4A 109.5 . . ?
C3 C4 H4B 109.5 . . ?
H4A C4 H4B 109.5 . . ?
C3 C4 H4C 109.5 . . ?
H4A C4 H4C 109.5 . . ?
H4B C4 H4C 109.5 . . ?
C10 C5 C6 119.29(19) . . ?
C10 C5 C1 121.32(19) . . ?
C6 C5 C1 119.40(18) . . ?
C7 C6 C5 120.5(2) . . ?
C7 C6 H6 119.8 . . ?
C5 C6 H6 119.8 . . ?
C8 C7 C6 120.1(2) . . ?
C8 C7 H7 119.9 . . ?
C6 C7 H7 119.9 . . ?
C7 C8 C9 119.8(2) . . ?
C7 C8 H8 120.1 . . ?
C9 C8 H8 120.1 . . ?
C8 C9 C10 120.3(2) . . ?
C8 C9 H9 119.8 . . ?
C10 C9 H9 119.8 . . ?
C5 C10 C9 119.9(2) . . ?
C5 C10 H10 120.1 . . ?
C9 C10 H10 120.1 . . ?
N2 C11 C12 109.10(17) . . ?
N2 C11 C15 120.29(16) . . ?
C12 C11 C15 130.58(18) . . ?
C13 C12 C11 106.18(17) . . ?
C13 C12 H12 127.9(14) . . ?
C11 C12 H12 125.9(14) . . ?
N5 C13 C12 107.56(16) . . ?
N5 C13 C14 122.61(18) . . ?
C12 C13 C14 129.81(18) . . ?
C13 C14 H14A 109.5 . . ?
C13 C14 H14B 109.5 . . ?
H14A C14 H14B 109.5 . . ?
C13 C14 H14C 109.5 . . ?
H14A C14 H14C 109.5 . . ?
H14B C14 H14C 109.5 . . ?
C20 C15 C16 118.39(18) . . ?
C20 C15 C11 121.39(17) . . ?
C16 C15 C11 120.22(17) . . ?
C17 C16 C15 121.00(19) . . ?
C17 C16 H16 119.5 . . ?
C15 C16 H16 119.5 . . ?
C16 C17 C18 120.2(2) . . ?
C16 C17 H17 119.9 . . ?
C18 C17 H17 119.9 . . ?
C17 C18 C19 119.4(2) . . ?
C17 C18 H18 120.3 . . ?
C19 C18 H18 120.3 . . ?
C20 C19 C18 120.5(2) . . ?
C20 C19 H19 119.8 . . ?
C18 C19 H19 119.8 . . ?
C19 C20 C15 120.47(19) . . ?
C19 C20 H20 119.8 . . ?
C15 C20 H20 119.8 . . ?
N3 C21 C22 109.69(18) . . ?
N3 C21 C25 123.48(19) . . ?
C22 C21 C25 126.78(19) . . ?
C23 C22 C21 106.28(18) . . ?
C23 C22 H22 127.8(14) . . ?
C21 C22 H22 125.8(14) . . ?
N6 C23 C22 107.91(17) . . ?
N6 C23 C24 123.14(18) . . ?
C22 C23 C24 128.94(18) . . ?
C23 C24 H24A 109.5 . . ?
C23 C24 H24B 109.5 . . ?
H24A C24 H24B 109.5 . . ?
C23 C24 H24C 109.5 . . ?
H24A C24 H24C 109.5 . . ?
H24B C24 H24C 109.5 . . ?
C26 C25 C30 117.2(2) . . ?
C26 C25 C21 123.5(2) . . ?
C30 C25 C21 118.8(2) . . ?
C25 C26 C27 120.9(3) . . ?
C25 C26 H26 119.6 . . ?
C27 C26 H26 119.6 . . ?
C28 C27 C26 120.3(3) . . ?
C28 C27 H27 119.8 . . ?
C26 C27 H27 119.8 . . ?
C29 C28 C27 120.0(3) . . ?
C29 C28 H28 120.0 . . ?
C27 C28 H28 120.0 . . ?
C28 C29 C30 120.0(3) . . ?
C28 C29 H29 120.0 . . ?
C30 C29 H29 120.0 . . ?
C29 C30 C25 121.3(3) . . ?
C29 C30 H30 119.3 . . ?
C25 C30 H30 119.3 . . ?
O1 C31 C36 123.17(17) . . ?
O1 C31 C32 118.87(18) . . ?
C36 C31 C32 117.94(18) . . ?
C33 C32 C31 120.7(2) . . ?
C33 C32 H32 119.6 . . ?
C31 C32 H32 119.6 . . ?
C32 C33 C34 121.72(19) . . ?
C32 C33 H33 119.1 . . ?
C34 C33 H33 119.1 . . ?
C35 C34 C33 116.67(19) . . ?
C35 C34 C39 118.3(2) . . ?
C33 C34 C39 125.1(2) . . ?
O2 C35 C36 115.77(18) . . ?
O2 C35 C34 121.52(19) . . ?
C36 C35 C34 122.7(2) . . ?
C35 C36 C31 120.10(18) . . ?
C35 C36 H36 120.0 . . ?
C31 C36 H36 120.0 . . ?
O3 C37 O2 116.0(3) . . ?
O3 C37 C38 127.1(2) . . ?
O2 C37 C38 116.9(2) . . ?
C39 C38 C37 123.2(2) . . ?
C39 C38 H38 118.4 . . ?
C37 C38 H38 118.4 . . ?
C38 C39 C34 118.8(2) . . ?
C38 C39 C40 121.8(2) . . ?
C34 C39 C40 119.4(3) . . ?
C39 C40 H40A 109.5 . . ?
C39 C40 H40B 109.5 . . ?
H40A C40 H40B 109.5 . . ?
C39 C40 H40C 109.5 . . ?
H40A C40 H40C 109.5 . . ?
H40B C40 H40C 109.5 . . ?

loop_
_geom_bond_atom_site_label_1
_geom_bond_atom_site_label_2
_geom_bond_distance
_geom_bond_site_symmetry_2
_geom_bond_publ_flag
Zn1 O1 1.8780(13) . ?
Zn1 N3 2.0236(16) . ?
Zn1 N1 2.0349(16) . ?
Zn1 N2 2.0461(17) . ?
O1 C31 1.324(2) . ?
O2 C35 1.379(3) . ?
O2 C37 1.388(3) . ?
O3 C37 1.213(3) . ?
N1 C1 1.340(2) . ?
N1 N4 1.376(2) . ?
N2 C11 1.341(2) . ?
N2 N5 1.370(2) . ?
N3 C21 1.344(2) . ?
N3 N6 1.379(2) . ?
N4 C3 1.351(2) . ?
N4 B1 1.544(3) . ?
N5 C13 1.351(2) . ?
N5 B1 1.560(3) . ?
N6 C23 1.354(2) . ?
N6 B1 1.542(3) . ?
B1 H1 1.06(2) . ?
C1 C2 1.397(3) . ?
C1 C5 1.476(2) . ?
C2 C3 1.382(3) . ?
C2 H2 0.957(14) . ?
C3 C4 1.492(2) . ?
C4 H4A 0.9800 . ?
C4 H4B 0.9800 . ?
C4 H4C 0.9800 . ?
C5 C10 1.388(3) . ?
C5 C6 1.390(3) . ?
C6 C7 1.385(3) . ?
C6 H6 0.9500 . ?
C7 C8 1.376(4) . ?
C7 H7 0.9500 . ?
C8 C9 1.386(4) . ?
C8 H8 0.9500 . ?
C9 C10 1.389(3) . ?
C9 H9 0.9500 . ?
C10 H10 0.9500 . ?
C11 C12 1.402(3) . ?
C11 C15 1.474(3) . ?
C12 C13 1.384(3) . ?
C12 H12 0.957(13) . ?
C13 C14 1.498(3) . ?
C14 H14A 0.9800 . ?
C14 H14B 0.9800 . ?
C14 H14C 0.9800 . ?
C15 C20 1.396(3) . ?
C15 C16 1.396(3) . ?
C16 C17 1.384(3) . ?
C16 H16 0.9500 . ?
C17 C18 1.383(3) . ?
C17 H17 0.9500 . ?
C18 C19 1.389(3) . ?
C18 H18 0.9500 . ?
C19 C20 1.386(3) . ?
C19 H19 0.9500 . ?
C20 H20 0.9500 . ?
C21 C22 1.394(3) . ?
C21 C25 1.471(3) . ?
C22 C23 1.375(3) . ?
C22 H22 0.977(16) . ?
C23 C24 1.492(3) . ?
C24 H24A 0.9800 . ?
C24 H24B 0.9800 . ?
C24 H24C 0.9800 . ?
C25 C26 1.379(4) . ?
C25 C30 1.395(3) . ?
C26 C27 1.386(4) . ?
C26 H26 0.9500 . ?
C27 C28 1.370(4) . ?
C27 H27 0.9500 . ?
C28 C29 1.351(5) . ?
C28 H28 0.9500 . ?
C29 C30 1.386(4) . ?
C29 H29 0.9500 . ?
C30 H30 0.9500 . ?
C31 C36 1.397(3) . ?
C31 C32 1.417(3) . ?
C32 C33 1.374(3) . ?
C32 H32 0.9500 . ?
C33 C34 1.405(3) . ?
C33 H33 0.9500 . ?
C34 C35 1.397(3) . ?
C34 C39 1.447(3) . ?
C35 C36 1.382(3) . ?
C36 H36 0.9500 . ?
C37 C38 1.437(4) . ?
C38 C39 1.350(4) . ?
C38 H38 0.9500 . ?
C39 C40 1.505(4) . ?
C40 H40A 0.9800 . ?
C40 H40B 0.9800 . ?
C40 H40C 0.9800 . ?

loop_
_geom_torsion_atom_site_label_1
_geom_torsion_atom_site_label_2
_geom_torsion_atom_site_label_3
_geom_torsion_atom_site_label_4
_geom_torsion
_geom_torsion_site_symmetry_1
_geom_torsion_site_symmetry_2
_geom_torsion_site_symmetry_3
_geom_torsion_site_symmetry_4
_geom_torsion_publ_flag
N3 Zn1 O1 C31 -173.60(13) . . . . ?
N1 Zn1 O1 C31 -48.22(16) . . . . ?
N2 Zn1 O1 C31 70.56(15) . . . . ?
O1 Zn1 N1 C1 4.4(2) . . . . ?
N3 Zn1 N1 C1 142.5(2) . . . . ?
N2 Zn1 N1 C1 -126.3(2) . . . . ?
O1 Zn1 N1 N4 179.77(10) . . . . ?
N3 Zn1 N1 N4 -42.11(12) . . . . ?
N2 Zn1 N1 N4 49.10(12) . . . . ?
O1 Zn1 N2 C11 -8.1(2) . . . . ?
N3 Zn1 N2 C11 -140.88(19) . . . . ?
N1 Zn1 N2 C11 123.51(19) . . . . ?
O1 Zn1 N2 N5 -167.10(10) . . . . ?
N3 Zn1 N2 N5 60.09(12) . . . . ?
N1 Zn1 N2 N5 -35.52(12) . . . . ?
O1 Zn1 N3 C21 -4.0(3) . . . . ?
N1 Zn1 N3 C21 -139.8(2) . . . . ?
N2 Zn1 N3 C21 125.1(2) . . . . ?
O1 Zn1 N3 N6 -175.23(10) . . . . ?
N1 Zn1 N3 N6 48.93(12) . . . . ?
N2 Zn1 N3 N6 -46.13(12) . . . . ?
C1 N1 N4 C3 -0.53(19) . . . . ?
Zn1 N1 N4 C3 -177.56(11) . . . . ?
C1 N1 N4 B1 169.58(16) . . . . ?
Zn1 N1 N4 B1 -7.45(19) . . . . ?
C11 N2 N5 C13 -1.94(19) . . . . ?
Zn1 N2 N5 C13 163.78(12) . . . . ?
C11 N2 N5 B1 176.37(15) . . . . ?
Zn1 N2 N5 B1 -17.91(18) . . . . ?
C21 N3 N6 C23 0.2(2) . . . . ?
Zn1 N3 N6 C23 174.67(13) . . . . ?
C21 N3 N6 B1 178.93(16) . . . . ?
Zn1 N3 N6 B1 -6.6(2) . . . . ?
C23 N6 B1 N4 124.4(2) . . . . ?
N3 N6 B1 N4 -54.1(2) . . . . ?
C23 N6 B1 N5 -117.7(2) . . . . ?
N3 N6 B1 N5 63.8(2) . . . . ?
C3 N4 B1 N6 -129.21(18) . . . . ?
N1 N4 B1 N6 62.8(2) . . . . ?
C3 N4 B1 N5 112.1(2) . . . . ?
N1 N4 B1 N5 -55.9(2) . . . . ?
C13 N5 B1 N6 131.41(19) . . . . ?
N2 N5 B1 N6 -46.5(2) . . . . ?
C13 N5 B1 N4 -109.0(2) . . . . ?
N2 N5 B1 N4 73.14(19) . . . . ?
N4 N1 C1 C2 -0.2(2) . . . . ?
Zn1 N1 C1 C2 175.31(15) . . . . ?
N4 N1 C1 C5 179.27(16) . . . . ?
Zn1 N1 C1 C5 -5.2(3) . . . . ?
N1 C1 C2 C3 0.9(2) . . . . ?
C5 C1 C2 C3 -178.59(18) . . . . ?
N1 N4 C3 C2 1.1(2) . . . . ?
B1 N4 C3 C2 -167.84(17) . . . . ?
N1 N4 C3 C4 -176.41(15) . . . . ?
B1 N4 C3 C4 14.6(3) . . . . ?
C1 C2 C3 N4 -1.2(2) . . . . ?
C1 C2 C3 C4 176.05(18) . . . . ?
N1 C1 C5 C10 -47.9(3) . . . . ?
C2 C1 C5 C10 131.5(2) . . . . ?
N1 C1 C5 C6 132.1(2) . . . . ?
C2 C1 C5 C6 -48.5(3) . . . . ?
C10 C5 C6 C7 2.3(3) . . . . ?
C1 C5 C6 C7 -177.8(2) . . . . ?
C5 C6 C7 C8 -2.4(4) . . . . ?
C6 C7 C8 C9 0.9(4) . . . . ?
C7 C8 C9 C10 0.7(4) . . . . ?
C6 C5 C10 C9 -0.7(3) . . . . ?
C1 C5 C10 C9 179.3(2) . . . . ?
C8 C9 C10 C5 -0.8(4) . . . . ?
N5 N2 C11 C12 1.2(2) . . . . ?
Zn1 N2 C11 C12 -158.44(15) . . . . ?
N5 N2 C11 C15 -177.05(15) . . . . ?
Zn1 N2 C11 C15 23.4(3) . . . . ?
N2 C11 C12 C13 0.0(2) . . . . ?
C15 C11 C12 C13 177.97(18) . . . . ?
N2 N5 C13 C12 1.9(2) . . . . ?
B1 N5 C13 C12 -176.08(17) . . . . ?
N2 N5 C13 C14 -176.46(16) . . . . ?
B1 N5 C13 C14 5.5(3) . . . . ?
C11 C12 C13 N5 -1.2(2) . . . . ?
C11 C12 C13 C14 177.06(18) . . . . ?
N2 C11 C15 C20 -151.98(18) . . . . ?
C12 C11 C15 C20 30.3(3) . . . . ?
N2 C11 C15 C16 28.9(3) . . . . ?
C12 C11 C15 C16 -148.9(2) . . . . ?
C20 C15 C16 C17 0.4(3) . . . . ?
C11 C15 C16 C17 179.51(18) . . . . ?
C15 C16 C17 C18 0.6(3) . . . . ?
C16 C17 C18 C19 -1.0(3) . . . . ?
C17 C18 C19 C20 0.5(3) . . . . ?
C18 C19 C20 C15 0.4(3) . . . . ?
C16 C15 C20 C19 -0.8(3) . . . . ?
C11 C15 C20 C19 -179.99(18) . . . . ?
N6 N3 C21 C22 -0.1(2) . . . . ?
Zn1 N3 C21 C22 -171.51(17) . . . . ?
N6 N3 C21 C25 -177.61(18) . . . . ?
Zn1 N3 C21 C25 11.0(4) . . . . ?
N3 C21 C22 C23 0.0(2) . . . . ?
C25 C21 C22 C23 177.4(2) . . . . ?
N3 N6 C23 C22 -0.2(2) . . . . ?
B1 N6 C23 C22 -178.85(18) . . . . ?
N3 N6 C23 C24 178.76(19) . . . . ?
B1 N6 C23 C24 0.1(3) . . . . ?
C21 C22 C23 N6 0.1(2) . . . . ?
C21 C22 C23 C24 -178.7(2) . . . . ?
N3 C21 C25 C26 0.3(4) . . . . ?
C22 C21 C25 C26 -176.8(3) . . . . ?
N3 C21 C25 C30 172.1(2) . . . . ?
C22 C21 C25 C30 -4.9(4) . . . . ?
C30 C25 C26 C27 4.8(5) . . . . ?
C21 C25 C26 C27 176.8(3) . . . . ?
C25 C26 C27 C28 -4.0(7) . . . . ?
C26 C27 C28 C29 -0.3(7) . . . . ?
C27 C28 C29 C30 3.5(7) . . . . ?
C28 C29 C30 C25 -2.5(6) . . . . ?
C26 C25 C30 C29 -1.6(5) . . . . ?
C21 C25 C30 C29 -174.0(3) . . . . ?
Zn1 O1 C31 C36 -11.6(2) . . . . ?
Zn1 O1 C31 C32 166.81(14) . . . . ?
O1 C31 C32 C33 -175.99(18) . . . . ?
C36 C31 C32 C33 2.5(3) . . . . ?
C31 C32 C33 C34 0.4(3) . . . . ?
C32 C33 C34 C35 -2.0(3) . . . . ?
C32 C33 C34 C39 176.6(2) . . . . ?
C37 O2 C35 C36 177.54(18) . . . . ?
C37 O2 C35 C34 -1.2(3) . . . . ?
C33 C34 C35 O2 179.24(18) . . . . ?
C39 C34 C35 O2 0.6(3) . . . . ?
C33 C34 C35 C36 0.6(3) . . . . ?
C39 C34 C35 C36 -178.07(19) . . . . ?
O2 C35 C36 C31 -176.36(17) . . . . ?
C34 C35 C36 C31 2.3(3) . . . . ?
O1 C31 C36 C35 174.59(17) . . . . ?
C32 C31 C36 C35 -3.8(3) . . . . ?
C35 O2 C37 O3 -178.66(19) . . . . ?
C35 O2 C37 C38 1.1(3) . . . . ?
O3 C37 C38 C39 179.3(2) . . . . ?
O2 C37 C38 C39 -0.4(3) . . . . ?
C37 C38 C39 C34 -0.1(4) . . . . ?
C37 C38 C39 C40 -179.6(2) . . . . ?
C35 C34 C39 C38 0.1(3) . . . . ?
C33 C34 C39 C38 -178.5(2) . . . . ?
C35 C34 C39 C40 179.6(2) . . . . ?
C33 C34 C39 C40 1.0(3) . . . . ?
